data_2220893
loop_
_publ_author_name
'Wu, Tian-Quan'
'Xia, Lin'
'Hu, Ai-Xi'
'Ye, Jiao'

_publ_section_title
;
 2-Ethyl-6-methylanilinium 4-methylbenzenesulfonate
;
_journal_coeditor_code PV2133
_journal_issue 2
_journal_name_full 'Acta Crystallographica Section E'
_journal_page_first o368
_journal_paper_doi 10.1107/S160053680900230X
_journal_volume 65
_journal_year 2009
_chemical_formula_iupac 'C9 H14 N + , C7 H7 O3 S -'
_chemical_formula_moiety 'C9 H14 N + , C7 H7 O3 S -'
_chemical_formula_sum 'C16 H21 N O3 S'
_chemical_formula_weight 307.40
_chemical_melting_point 428
_chemical_name_systematic
;
2-Ethyl-6-methylanilinium 4-methylbenzenesulfonate
;
_space_group_IT_number 14
_symmetry_cell_setting monoclinic
_symmetry_space_group_name_Hall '-P 2yn'
_symmetry_space_group_name_H-M 'P 1 21/n 1'
_atom_sites_solution_hydrogens geom
_atom_sites_solution_primary direct
_atom_sites_solution_secondary difmap
_audit_creation_method SHELXL97
_cell_angle_alpha 90.00
_cell_angle_beta 102.8500(10)
_cell_angle_gamma 90.00
_cell_formula_units_Z 4
_cell_length_a 15.2514(9)
_cell_length_b 6.1889(4)
_cell_length_c 16.9242(10)
_cell_measurement_reflns_used 3656
_cell_measurement_temperature 173(2)
_cell_measurement_theta_max 26.98
_cell_measurement_theta_min 2.47
_cell_volume 1557.46(16)
_computing_cell_refinement 'SAINT-Plus (Bruker, 2003)'
_computing_data_collection 'SMART (Bruker, 2001)'
_computing_data_reduction 'SAINT-Plus (Bruker, 2003)'
_computing_molecular_graphics 'SHELXTL (Sheldrick, 2008)'
_computing_publication_material 'SHELXTL (Sheldrick, 2008)'
_computing_structure_refinement 'SHELXL97 (Sheldrick, 2008)'
_computing_structure_solution 'SHELXS97 (Sheldrick, 2008)'
_diffrn_ambient_temperature 173(2)
_diffrn_measured_fraction_theta_full 0.990
_diffrn_measured_fraction_theta_max 0.990
_diffrn_measurement_device_type 'Bruker SMART 1000 CCD'
_diffrn_measurement_method \w
_diffrn_radiation_monochromator graphite
_diffrn_radiation_source 'fine-focus sealed tube'
_diffrn_radiation_type MoK\a
_diffrn_radiation_wavelength 0.71073
_diffrn_reflns_av_R_equivalents 0.0234
_diffrn_reflns_av_sigmaI/netI 0.0329
_diffrn_reflns_limit_h_max 19
_diffrn_reflns_limit_h_min -16
_diffrn_reflns_limit_k_max 7
_diffrn_reflns_limit_k_min -7
_diffrn_reflns_limit_l_max 15
_diffrn_reflns_limit_l_min -21
_diffrn_reflns_number 7882
_diffrn_reflns_theta_full 27.02
_diffrn_reflns_theta_max 27.02
_diffrn_reflns_theta_min 1.63
_diffrn_standards_number 0
_exptl_absorpt_coefficient_mu 0.217
_exptl_absorpt_correction_T_max 0.9437
_exptl_absorpt_correction_T_min 0.9035
_exptl_absorpt_correction_type multi-scan
_exptl_absorpt_process_details '(SADABS; Sheldrick, 2004)'
_exptl_crystal_colour colourless
_exptl_crystal_density_diffrn 1.311
_exptl_crystal_density_method 'not measured'
_exptl_crystal_description block
_exptl_crystal_F_000 656
_exptl_crystal_size_max 0.45
_exptl_crystal_size_mid 0.34
_exptl_crystal_size_min 0.27
_refine_diff_density_max 0.329
_refine_diff_density_min -0.342
_refine_ls_extinction_method none
_refine_ls_goodness_of_fit_ref 1.075
_refine_ls_hydrogen_treatment constr
_refine_ls_matrix_type full
_refine_ls_number_parameters 194
_refine_ls_number_reflns 3354
_refine_ls_number_restraints 0
_refine_ls_restrained_S_all 1.075
_refine_ls_R_factor_all 0.0543
_refine_ls_R_factor_gt 0.0378
_refine_ls_shift/su_max 0.003
_refine_ls_shift/su_mean 0.000
_refine_ls_structure_factor_coef Fsqd
_refine_ls_weighting_details 'calc w = 1/[\s^2^(Fo^2^)+(0.0601P)^2^+0.2665P] where P=(Fo^2^+2Fc^2^)/3'
_refine_ls_weighting_scheme calc
_refine_ls_wR_factor_gt 0.0988
_refine_ls_wR_factor_ref 0.1091
_reflns_number_gt 2555
_reflns_number_total 3354
_reflns_threshold_expression I>2\s(I)
_cod_data_source_file pv2133.cif
_cod_data_source_block I
_cod_original_sg_symbol_H-M 'P 21/n'
_cod_database_code 2220893
_cod_database_fobs_code 2220893

loop_
_symmetry_equiv_pos_as_xyz
'x, y, z'
'-x+1/2, y+1/2, -z+1/2'
'-x, -y, -z'
'x-1/2, -y-1/2, z-1/2'

loop_
_atom_site_type_symbol
_atom_site_label
_atom_site_fract_x
_atom_site_fract_y
_atom_site_fract_z
_atom_site_U_iso_or_equiv
_atom_site_adp_type
_atom_site_calc_flag
_atom_site_refinement_flags
_atom_site_occupancy
_atom_site_disorder_assembly
_atom_site_disorder_group
S S1 0.90482(3) 0.20760(7) 0.10019(2) 0.02108(14) Uani d . 1 . .
C C1 0.78421(10) 0.5823(3) 0.90053(9) 0.0194(3) Uani d . 1 . .
C C2 0.80908(11) 0.4025(3) 0.86141(10) 0.0221(4) Uani d . 1 . .
C C3 0.74104(12) 0.2913(3) 0.80842(10) 0.0268(4) Uani d . 1 . .
H H3 0.7557 0.1687 0.7802 0.032 Uiso calc R 1 . .
C C4 0.65245(12) 0.3572(3) 0.79640(11) 0.0299(4) Uani d . 1 . .
H H4 0.6068 0.2791 0.7603 0.036 Uiso calc R 1 . .
C C5 0.62989(12) 0.5364(3) 0.83675(11) 0.0275(4) Uani d . 1 . .
H H5 0.5687 0.5799 0.8279 0.033 Uiso calc R 1 . .
C C6 0.69564(11) 0.6543(3) 0.89020(10) 0.0214(4) Uani d . 1 . .
C C7 0.90521(12) 0.3284(3) 0.87383(11) 0.0290(4) Uani d . 1 . .
H H7A 0.9409 0.4405 0.8547 0.044 Uiso calc R 1 . .
H H7B 0.9077 0.1949 0.8433 0.044 Uiso calc R 1 . .
H H7C 0.9297 0.3017 0.9316 0.044 Uiso calc R 1 . .
C C8 0.67261(11) 0.8507(3) 0.93471(11) 0.0267(4) Uani d . 1 . .
H H8A 0.7064 0.9759 0.9204 0.032 Uiso calc R 1 . .
H H8B 0.6937 0.8256 0.9936 0.032 Uiso calc R 1 . .
C C9 0.57363(13) 0.9096(4) 0.91767(15) 0.0467(6) Uani d . 1 . .
H H9A 0.5525 0.9429 0.8600 0.070 Uiso calc R 1 . .
H H9B 0.5653 1.0361 0.9500 0.070 Uiso calc R 1 . .
H H9C 0.5392 0.7876 0.9320 0.070 Uiso calc R 1 . .
C C10 0.88515(10) 0.1172(3) 0.19401(10) 0.0206(3) Uani d . 1 . .
C C11 0.90431(11) 0.2524(3) 0.26121(10) 0.0246(4) Uani d . 1 . .
H H11 0.9258 0.3948 0.2564 0.029 Uiso calc R 1 . .
C C12 0.89200(12) 0.1787(3) 0.33539(11) 0.0281(4) Uani d . 1 . .
H H12 0.9053 0.2716 0.3812 0.034 Uiso calc R 1 . .
C C13 0.86041(11) -0.0297(3) 0.34369(11) 0.0266(4) Uani d . 1 . .
C C14 0.84062(12) -0.1613(3) 0.27551(12) 0.0302(4) Uani d . 1 . .
H H14 0.8180 -0.3028 0.2799 0.036 Uiso calc R 1 . .
C C15 0.85323(12) -0.0899(3) 0.20085(11) 0.0283(4) Uani d . 1 . .
H H15 0.8401 -0.1825 0.1550 0.034 Uiso calc R 1 . .
C C16 0.84628(14) -0.1093(4) 0.42440(12) 0.0380(5) Uani d . 1 . .
H H16A 0.8966 -0.0624 0.4677 0.057 Uiso calc R 1 . .
H H16B 0.8430 -0.2675 0.4238 0.057 Uiso calc R 1 . .
H H16C 0.7900 -0.0497 0.4340 0.057 Uiso calc R 1 . .
N N1 0.85616(9) 0.6956(2) 0.95856(8) 0.0200(3) Uani d . 1 . .
H H1A 0.8349 0.8242 0.9725 0.030 Uiso calc R 1 . .
H H1B 0.9036 0.7195 0.9352 0.030 Uiso calc R 1 . .
H H1C 0.8743 0.6129 1.0037 0.030 Uiso calc R 1 . .
O O1 0.88551(8) 0.43864(19) 0.09615(7) 0.0257(3) Uani d . 1 . .
O O2 0.84407(8) 0.0861(2) 0.03804(7) 0.0307(3) Uani d . 1 . .
O O3 0.99931(8) 0.1642(2) 0.10318(8) 0.0311(3) Uani d . 1 . .

loop_
_atom_site_aniso_label
_atom_site_aniso_U_11
_atom_site_aniso_U_22
_atom_site_aniso_U_33
_atom_site_aniso_U_12
_atom_site_aniso_U_13
_atom_site_aniso_U_23
S1 0.0223(2) 0.0194(2) 0.0217(2) 0.00109(16) 0.00531(16) -0.00141(17)
C1 0.0208(8) 0.0203(8) 0.0165(8) -0.0022(6) 0.0031(6) 0.0025(6)
C2 0.0273(9) 0.0191(8) 0.0200(8) 0.0006(7) 0.0055(7) 0.0029(7)
C3 0.0354(10) 0.0221(9) 0.0236(9) -0.0033(7) 0.0078(7) -0.0031(7)
C4 0.0294(10) 0.0329(10) 0.0253(9) -0.0110(8) 0.0019(7) -0.0032(8)
C5 0.0217(9) 0.0322(10) 0.0276(9) -0.0028(7) 0.0037(7) 0.0022(8)
C6 0.0226(8) 0.0227(9) 0.0191(8) -0.0006(7) 0.0051(6) 0.0040(7)
C7 0.0310(10) 0.0255(10) 0.0307(10) 0.0039(7) 0.0072(8) -0.0050(8)
C8 0.0208(9) 0.0275(9) 0.0313(10) 0.0002(7) 0.0047(7) -0.0035(8)
C9 0.0288(11) 0.0464(13) 0.0616(15) 0.0094(10) 0.0029(10) -0.0170(11)
C10 0.0187(8) 0.0204(8) 0.0232(8) 0.0015(6) 0.0055(6) -0.0007(7)
C11 0.0241(9) 0.0231(9) 0.0267(9) -0.0039(7) 0.0062(7) -0.0028(7)
C12 0.0276(9) 0.0316(10) 0.0252(9) -0.0024(8) 0.0060(7) -0.0048(8)
C13 0.0203(9) 0.0315(10) 0.0294(9) 0.0036(7) 0.0086(7) 0.0040(8)
C14 0.0331(10) 0.0208(9) 0.0390(11) -0.0013(7) 0.0132(8) 0.0027(8)
C15 0.0328(10) 0.0224(9) 0.0312(10) -0.0029(7) 0.0102(8) -0.0051(8)
C16 0.0379(11) 0.0462(12) 0.0331(11) 0.0019(9) 0.0148(9) 0.0071(9)
N1 0.0186(7) 0.0212(7) 0.0197(7) 0.0017(6) 0.0031(5) -0.0007(6)
O1 0.0323(7) 0.0203(6) 0.0238(6) 0.0022(5) 0.0050(5) 0.0008(5)
O2 0.0375(7) 0.0285(7) 0.0248(7) -0.0043(6) 0.0044(5) -0.0072(5)
O3 0.0250(7) 0.0335(8) 0.0374(7) 0.0061(5) 0.0125(5) 0.0071(6)

loop_
_atom_type_symbol
_atom_type_description
_atom_type_scat_dispersion_real
_atom_type_scat_dispersion_imag
_atom_type_scat_source
C C 0.0033 0.0016 'International Tables Vol C Tables 4.2.6.8 and 6.1.1.4'
H H 0.0000 0.0000 'International Tables Vol C Tables 4.2.6.8 and 6.1.1.4'
N N 0.0061 0.0033 'International Tables Vol C Tables 4.2.6.8 and 6.1.1.4'
O O 0.0106 0.0060 'International Tables Vol C Tables 4.2.6.8 and 6.1.1.4'
S S 0.1246 0.1234 'International Tables Vol C Tables 4.2.6.8 and 6.1.1.4'

loop_
_geom_angle_atom_site_label_1
_geom_angle_atom_site_label_2
_geom_angle_atom_site_label_3
_geom_angle_site_symmetry_1
_geom_angle_site_symmetry_3
_geom_angle
_geom_angle_publ_flag
O2 S1 O3 . . 113.45(8) ?
O2 S1 O1 . . 112.66(7) ?
O3 S1 O1 . . 111.75(7) ?
O2 S1 C10 . . 106.17(8) ?
O3 S1 C10 . . 105.92(7) ?
O1 S1 C10 . . 106.21(7) ?
C2 C1 C6 . . 123.69(15) ?
C2 C1 N1 . . 117.11(14) ?
C6 C1 N1 . . 119.15(14) ?
C1 C2 C3 . . 117.31(15) ?
C1 C2 C7 . . 122.52(15) ?
C3 C2 C7 . . 120.16(16) ?
C4 C3 C2 . . 120.86(16) ?
C4 C3 H3 . . 119.6 ?
C2 C3 H3 . . 119.6 ?
C3 C4 C5 . . 120.35(16) ?
C3 C4 H4 . . 119.8 ?
C5 C4 H4 . . 119.8 ?
C4 C5 C6 . . 121.05(16) ?
C4 C5 H5 . . 119.5 ?
C6 C5 H5 . . 119.5 ?
C1 C6 C5 . . 116.73(15) ?
C1 C6 C8 . . 121.31(15) ?
C5 C6 C8 . . 121.96(15) ?
C2 C7 H7A . . 109.5 ?
C2 C7 H7B . . 109.5 ?
H7A C7 H7B . . 109.5 ?
C2 C7 H7C . . 109.5 ?
H7A C7 H7C . . 109.5 ?
H7B C7 H7C . . 109.5 ?
C6 C8 C9 . . 115.46(15) ?
C6 C8 H8A . . 108.4 ?
C9 C8 H8A . . 108.4 ?
C6 C8 H8B . . 108.4 ?
C9 C8 H8B . . 108.4 ?
H8A C8 H8B . . 107.5 ?
C8 C9 H9A . . 109.5 ?
C8 C9 H9B . . 109.5 ?
H9A C9 H9B . . 109.5 ?
C8 C9 H9C . . 109.5 ?
H9A C9 H9C . . 109.5 ?
H9B C9 H9C . . 109.5 ?
C15 C10 C11 . . 120.17(16) ?
C15 C10 S1 . . 120.01(13) ?
C11 C10 S1 . . 119.79(13) ?
C12 C11 C10 . . 119.79(16) ?
C12 C11 H11 . . 120.1 ?
C10 C11 H11 . . 120.1 ?
C11 C12 C13 . . 120.95(17) ?
C11 C12 H12 . . 119.5 ?
C13 C12 H12 . . 119.5 ?
C14 C13 C12 . . 118.31(16) ?
C14 C13 C16 . . 120.74(17) ?
C12 C13 C16 . . 120.94(17) ?
C13 C14 C15 . . 121.31(17) ?
C13 C14 H14 . . 119.3 ?
C15 C14 H14 . . 119.3 ?
C10 C15 C14 . . 119.45(17) ?
C10 C15 H15 . . 120.3 ?
C14 C15 H15 . . 120.3 ?
C13 C16 H16A . . 109.5 ?
C13 C16 H16B . . 109.5 ?
H16A C16 H16B . . 109.5 ?
C13 C16 H16C . . 109.5 ?
H16A C16 H16C . . 109.5 ?
H16B C16 H16C . . 109.5 ?
C1 N1 H1A . . 109.5 ?
C1 N1 H1B . . 109.5 ?
H1A N1 H1B . . 109.5 ?
C1 N1 H1C . . 109.5 ?
H1A N1 H1C . . 109.5 ?
H1B N1 H1C . . 109.5 ?

loop_
_geom_bond_atom_site_label_1
_geom_bond_atom_site_label_2
_geom_bond_site_symmetry_2
_geom_bond_distance
_geom_bond_publ_flag
S1 O2 . 1.4482(12) ?
S1 O3 . 1.4557(13) ?
S1 O1 . 1.4584(12) ?
S1 C10 . 1.7709(17) ?
C1 C2 . 1.390(2) ?
C1 C6 . 1.396(2) ?
C1 N1 . 1.477(2) ?
C2 C3 . 1.393(2) ?
C2 C7 . 1.505(2) ?
C3 C4 . 1.382(3) ?
C3 H3 . 0.9500 ?
C4 C5 . 1.386(3) ?
C4 H4 . 0.9500 ?
C5 C6 . 1.397(2) ?
C5 H5 . 0.9500 ?
C6 C8 . 1.512(2) ?
C7 H7A . 0.9800 ?
C7 H7B . 0.9800 ?
C7 H7C . 0.9800 ?
C8 C9 . 1.517(2) ?
C8 H8A . 0.9900 ?
C8 H8B . 0.9900 ?
C9 H9A . 0.9800 ?
C9 H9B . 0.9800 ?
C9 H9C . 0.9800 ?
C10 C15 . 1.385(2) ?
C10 C11 . 1.390(2) ?
C11 C12 . 1.387(2) ?
C11 H11 . 0.9500 ?
C12 C13 . 1.395(2) ?
C12 H12 . 0.9500 ?
C13 C14 . 1.389(3) ?
C13 C16 . 1.512(2) ?
C14 C15 . 1.392(3) ?
C14 H14 . 0.9500 ?
C15 H15 . 0.9500 ?
C16 H16A . 0.9800 ?
C16 H16B . 0.9800 ?
C16 H16C . 0.9800 ?
N1 H1A . 0.9100 ?
N1 H1B . 0.9100 ?
N1 H1C . 0.9100 ?

loop_
_geom_hbond_atom_site_label_D
_geom_hbond_atom_site_label_H
_geom_hbond_atom_site_label_A
_geom_hbond_site_symmetry_A
_geom_hbond_distance_DH
_geom_hbond_distance_HA
_geom_hbond_distance_DA
_geom_hbond_angle_DHA
N1 H1C O1 1_556 0.91 1.88 2.7727(18) 167.9
N1 H1B O3 3_766 0.91 1.89 2.7800(19) 166.3
N1 H1A O2 1_566 0.91 1.95 2.7917(18) 152.8

loop_
_geom_torsion_atom_site_label_1
_geom_torsion_atom_site_label_2
_geom_torsion_atom_site_label_3
_geom_torsion_atom_site_label_4
_geom_torsion_site_symmetry_1
_geom_torsion_site_symmetry_2
_geom_torsion_site_symmetry_3
_geom_torsion_site_symmetry_4
_geom_torsion
_geom_torsion_publ_flag
C6 C1 C2 C3 . . . . 0.8(2) ?
N1 C1 C2 C3 . . . . 178.16(14) ?
C6 C1 C2 C7 . . . . -179.91(16) ?
N1 C1 C2 C7 . . . . -2.5(2) ?
C1 C2 C3 C4 . . . . -0.7(3) ?
C7 C2 C3 C4 . . . . 179.95(16) ?
C2 C3 C4 C5 . . . . 0.4(3) ?
C3 C4 C5 C6 . . . . 0.0(3) ?
C2 C1 C6 C5 . . . . -0.5(2) ?
N1 C1 C6 C5 . . . . -177.76(14) ?
C2 C1 C6 C8 . . . . 179.76(16) ?
N1 C1 C6 C8 . . . . 2.5(2) ?
C4 C5 C6 C1 . . . . 0.0(2) ?
C4 C5 C6 C8 . . . . 179.83(17) ?
C1 C6 C8 C9 . . . . -179.87(17) ?
C5 C6 C8 C9 . . . . 0.4(3) ?
O2 S1 C10 C15 . . . . 27.27(16) ?
O3 S1 C10 C15 . . . . -93.63(15) ?
O1 S1 C10 C15 . . . . 147.40(13) ?
O2 S1 C10 C11 . . . . -154.60(13) ?
O3 S1 C10 C11 . . . . 84.50(14) ?
O1 S1 C10 C11 . . . . -34.46(15) ?
C15 C10 C11 C12 . . . . 0.5(3) ?
S1 C10 C11 C12 . . . . -177.65(13) ?
C10 C11 C12 C13 . . . . -0.1(3) ?
C11 C12 C13 C14 . . . . -0.7(3) ?
C11 C12 C13 C16 . . . . -179.50(16) ?
C12 C13 C14 C15 . . . . 1.1(3) ?
C16 C13 C14 C15 . . . . 179.94(17) ?
C11 C10 C15 C14 . . . . -0.1(3) ?
S1 C10 C15 C14 . . . . 178.07(13) ?
C13 C14 C15 C10 . . . . -0.8(3) ?

loop_
_cod_related_entry_id
_cod_related_entry_database
_cod_related_entry_code
1 ChemSpider 26000938
